data_7060471
loop_
_publ_author_name
'Kukkonen, Esa'
'Lahtinen, Elmeri'
'Myllyperki\"o, Pasi'
'Haukka, Matti'
'Konu, Jari'

_publ_section_title
;
 Nonlinear optical properties of diaromatic stilbene, butadiene and
 thiophene derivatives
;
_journal_issue 15
_journal_name_full 'New Journal of Chemistry'
_journal_page_first 6640
_journal_page_last 6650
_journal_paper_doi 10.1039/D1NJ00456E
_journal_volume 45
_journal_year 2021
_chemical_formula_moiety 'C12 H8 Br N O2 S'
_chemical_formula_sum 'C12 H8 Br N O2 S'
_chemical_formula_weight 310.16
_space_group_crystal_system orthorhombic
_space_group_IT_number 61
_space_group_name_Hall '-P 2ac 2ab'
_space_group_name_H-M_alt 'P b c a'
_atom_sites_solution_hydrogens geom
_atom_sites_solution_primary dual
_audit_creation_date 2019-06-28
_audit_creation_method
;
Olex2 1.2
(compiled 2018.05.29 svn.r3508 for OlexSys, GUI svn.r5506)
;
_audit_update_record
;
2021-03-10 deposited with the CCDC.	2021-03-19 downloaded from the CCDC.
;
_cell_angle_alpha 90
_cell_angle_beta 90
_cell_angle_gamma 90
_cell_formula_units_Z 8
_cell_length_a 7.5793(15)
_cell_length_b 11.453(2)
_cell_length_c 27.652(6)
_cell_measurement_reflns_used 8985
_cell_measurement_temperature 170
_cell_measurement_theta_max 25.020
_cell_measurement_theta_min 2.947
_cell_volume 2400.4(8)
_computing_cell_refinement 'HKL Scalepack (Otwinowski & Minor 1997)'
_computing_data_collection 'Collect (Nonius BV, 1997-2000)'
_computing_data_reduction DENZO-SMN
_computing_molecular_graphics 'Olex2 (Dolomanov et al., 2009)'
_computing_publication_material 'Olex2 (Dolomanov et al., 2009)'
_computing_structure_refinement 'ShelXL (Sheldrick, 2015)'
_computing_structure_solution 'ShelXD (Sheldrick, 2008)'
_diffrn_ambient_temperature 170
_diffrn_detector 'Bruker APEX2 area detector'
_diffrn_detector_area_resol_mean 8
_diffrn_detector_type 'CCD area detector'
_diffrn_measured_fraction_theta_full 0.997
_diffrn_measured_fraction_theta_max 0.997
_diffrn_measurement_device 'three-circle diffractometer'
_diffrn_measurement_device_type 'Bruker P4'
_diffrn_measurement_method '\w scans'
_diffrn_radiation_monochromator graphite
_diffrn_radiation_probe x-ray
_diffrn_radiation_type MoK\a
_diffrn_radiation_wavelength 0.71073
_diffrn_reflns_av_R_equivalents 0.0944
_diffrn_reflns_av_unetI/netI 0.0645
_diffrn_reflns_Laue_measured_fraction_full 0.997
_diffrn_reflns_Laue_measured_fraction_max 0.997
_diffrn_reflns_limit_h_max 9
_diffrn_reflns_limit_h_min -7
_diffrn_reflns_limit_k_max 12
_diffrn_reflns_limit_k_min -13
_diffrn_reflns_limit_l_max 27
_diffrn_reflns_limit_l_min -32
_diffrn_reflns_number 8985
_diffrn_reflns_point_group_measured_fraction_full 0.997
_diffrn_reflns_point_group_measured_fraction_max 0.997
_diffrn_reflns_theta_full 25.020
_diffrn_reflns_theta_max 25.020
_diffrn_reflns_theta_min 2.947
_diffrn_source 'sealed tube'
_diffrn_source_type 'Incoatec I\ms'
_exptl_absorpt_coefficient_mu 3.586
_exptl_absorpt_correction_T_max 0.955
_exptl_absorpt_correction_T_min 0.561
_exptl_absorpt_correction_type empirical
_exptl_absorpt_process_details 'SADABS (SHELXTL-NT v5.1, Bruker)'
_exptl_crystal_colour yellow
_exptl_crystal_colour_primary yellow
_exptl_crystal_density_diffrn 1.717
_exptl_crystal_description block
_exptl_crystal_F_000 1232
_exptl_crystal_size_max 0.2
_exptl_crystal_size_mid 0.1
_exptl_crystal_size_min 0.04
_refine_diff_density_max 1.121
_refine_diff_density_min -0.874
_refine_diff_density_rms 0.143
_refine_ls_extinction_method none
_refine_ls_goodness_of_fit_ref 1.266
_refine_ls_hydrogen_treatment constr
_refine_ls_matrix_type full
_refine_ls_number_parameters 154
_refine_ls_number_reflns 2112
_refine_ls_number_restraints 0
_refine_ls_restrained_S_all 1.266
_refine_ls_R_factor_all 0.1158
_refine_ls_R_factor_gt 0.0945
_refine_ls_shift/su_max 0.000
_refine_ls_shift/su_mean 0.000
_refine_ls_structure_factor_coef Fsqd
_refine_ls_weighting_details 'w=1/[\s^2^(Fo^2^)+(0.0138P)^2^+35.4419P] where P=(Fo^2^+2Fc^2^)/3'
_refine_ls_weighting_scheme calc
_refine_ls_wR_factor_gt 0.1668
_refine_ls_wR_factor_ref 0.1737
_reflns_Friedel_coverage 0.000
_reflns_number_gt 1734
_reflns_number_total 2112
_reflns_threshold_expression 'I > 2\s(I)'
_cod_data_source_file d1nj00456e2.cif
_cod_data_source_block compound_3a_ortho
_cod_depositor_comments 'Adding full bibliography for 7060468--7060480.cif.'
_cod_database_code 7060471
_shelx_shelxl_version_number 2018/3
_shelx_space_group_comment
;
The symmetry employed for this shelxl refinement is uniquely defined
by the following loop, which should always be used as a source of
symmetry information in preference to the above space-group names.
They are only intended as comments.
;
_shelx_estimated_absorpt_t_max 0.870
_shelx_estimated_absorpt_t_min 0.534
_olex2_refinement_description
;
1. Fixed Uiso
 At 1.2 times of:
  All C(H) groups
2.a Aromatic/amide H refined with riding coordinates:
 C2(H2), C3(H3), C5(H5), C6(H6), C7(H7), C8(H8), C10(H10), C12(H12)
;
_olex2_submission_special_instructions 'No special instructions were received'

loop_
_space_group_symop_operation_xyz
'x, y, z'
'-x+1/2, -y, z+1/2'
'-x, y+1/2, -z+1/2'
'x+1/2, -y+1/2, -z'
'-x, -y, -z'
'x-1/2, y, -z-1/2'
'x, -y-1/2, z-1/2'
'-x-1/2, y-1/2, z'

loop_
_atom_site_label
_atom_site_type_symbol
_atom_site_fract_x
_atom_site_fract_y
_atom_site_fract_z
_atom_site_U_iso_or_equiv
_atom_site_adp_type
_atom_site_occupancy
_atom_site_site_symmetry_order
_atom_site_calc_flag
_atom_site_refinement_flags_posn
_atom_site_refinement_flags_adp
_atom_site_refinement_flags_occupancy
_atom_site_disorder_assembly
_atom_site_disorder_group
Br1 Br 0.42056(13) 0.14037(9) 0.64594(4) 0.0324(3) Uani 1 1 d . . . . .
S1 S 0.2048(3) 0.4270(2) 0.55867(9) 0.0295(6) Uani 1 1 d . . . . .
O1 O 0.3192(13) 0.6953(9) 0.2397(3) 0.071(3) Uani 1 1 d . . . . .
O2 O 0.4676(12) 0.5391(8) 0.2237(3) 0.057(2) Uani 1 1 d . . . . .
N1 N 0.3881(12) 0.6035(8) 0.2517(3) 0.037(2) Uani 1 1 d . . . . .
C1 C 0.3744(12) 0.5668(9) 0.3027(3) 0.027(2) Uani 1 1 d . . . . .
C2 C 0.4545(13) 0.4644(10) 0.3176(3) 0.033(3) Uani 1 1 d . . . . .
H2 H 0.520302 0.418878 0.295215 0.040 Uiso 1 1 calc R . . . .
C3 C 0.4382(13) 0.4287(9) 0.3653(4) 0.033(2) Uani 1 1 d . . . . .
H3 H 0.493379 0.358582 0.375659 0.039 Uiso 1 1 calc R . . . .
C4 C 0.3386(12) 0.4970(9) 0.3989(4) 0.028(2) Uani 1 1 d . . . . .
C5 C 0.2627(13) 0.6009(8) 0.3823(3) 0.027(2) Uani 1 1 d . . . . .
H5 H 0.199465 0.648582 0.404429 0.032 Uiso 1 1 calc R . . . .
C6 C 0.2770(13) 0.6363(10) 0.3345(4) 0.032(2) Uani 1 1 d . . . . .
H6 H 0.221966 0.706097 0.323640 0.038 Uiso 1 1 calc R . . . .
C7 C 0.3141(11) 0.4627(9) 0.4497(3) 0.027(2) Uani 1 1 d . . . . .
H7 H 0.241498 0.512911 0.468430 0.032 Uiso 1 1 calc R . . . .
C8 C 0.3802(11) 0.3701(9) 0.4731(3) 0.026(2) Uani 1 1 d . . . . .
H8 H 0.455815 0.319569 0.455395 0.031 Uiso 1 1 calc R . . . .
C9 C 0.3453(12) 0.3405(8) 0.5236(3) 0.024(2) Uani 1 1 d . . . . .
C10 C 0.4080(12) 0.2493(9) 0.5502(3) 0.027(2) Uani 1 1 d . . . . .
H10 H 0.482822 0.190378 0.537348 0.032 Uiso 1 1 calc R . . . .
C11 C 0.3502(12) 0.2513(8) 0.5988(3) 0.025(2) Uani 1 1 d . . . . .
C12 C 0.2386(14) 0.3404(9) 0.6084(3) 0.031(2) Uani 1 1 d . . . . .
H12 H 0.185332 0.353538 0.638990 0.037 Uiso 1 1 calc R . . . .

loop_
_atom_site_aniso_label
_atom_site_aniso_U_11
_atom_site_aniso_U_22
_atom_site_aniso_U_33
_atom_site_aniso_U_23
_atom_site_aniso_U_13
_atom_site_aniso_U_12
Br1 0.0322(5) 0.0299(5) 0.0352(5) 0.0052(5) -0.0032(5) -0.0006(5)
S1 0.0277(13) 0.0287(13) 0.0321(13) 0.0011(11) 0.0018(11) 0.0027(11)
O1 0.077(7) 0.091(8) 0.044(6) 0.024(5) 0.005(5) 0.038(6)
O2 0.064(6) 0.073(7) 0.036(5) -0.008(4) 0.012(4) -0.009(5)
N1 0.030(5) 0.046(6) 0.036(5) 0.005(4) -0.003(4) -0.007(4)
C1 0.021(5) 0.040(6) 0.019(5) 0.007(4) -0.001(4) -0.005(5)
C2 0.032(6) 0.048(7) 0.020(5) -0.006(5) 0.008(4) -0.001(5)
C3 0.028(5) 0.031(6) 0.039(6) 0.001(5) -0.002(5) 0.007(5)
C4 0.017(5) 0.036(6) 0.031(6) -0.002(4) -0.001(4) -0.007(5)
C5 0.022(5) 0.026(5) 0.033(5) -0.003(4) 0.001(4) 0.001(4)
C6 0.023(5) 0.033(6) 0.039(6) 0.004(5) -0.003(4) -0.001(5)
C7 0.011(5) 0.039(6) 0.030(5) -0.008(4) 0.006(4) 0.000(4)
C8 0.016(5) 0.032(5) 0.030(5) 0.000(4) 0.003(4) -0.004(4)
C9 0.019(5) 0.022(5) 0.031(5) 0.001(4) 0.001(4) -0.005(4)
C10 0.024(5) 0.021(5) 0.035(5) 0.000(4) 0.000(4) 0.000(4)
C11 0.027(5) 0.017(4) 0.031(5) -0.004(4) -0.001(4) -0.008(5)
C12 0.036(6) 0.031(6) 0.026(5) 0.002(4) 0.003(5) 0.002(5)

loop_
_atom_type_symbol
_atom_type_description
_atom_type_scat_dispersion_real
_atom_type_scat_dispersion_imag
_atom_type_scat_source
C C 0.0033 0.0016 'International Tables Vol C Tables 4.2.6.8 and 6.1.1.4'
H H 0.0000 0.0000 'International Tables Vol C Tables 4.2.6.8 and 6.1.1.4'
Br Br -0.2901 2.4595 'International Tables Vol C Tables 4.2.6.8 and 6.1.1.4'
N N 0.0061 0.0033 'International Tables Vol C Tables 4.2.6.8 and 6.1.1.4'
O O 0.0106 0.0060 'International Tables Vol C Tables 4.2.6.8 and 6.1.1.4'
S S 0.1246 0.1234 'International Tables Vol C Tables 4.2.6.8 and 6.1.1.4'

loop_
_geom_angle_atom_site_label_1
_geom_angle_atom_site_label_2
_geom_angle_atom_site_label_3
_geom_angle
_geom_angle_site_symmetry_1
_geom_angle_site_symmetry_3
_geom_angle_publ_flag
C12 S1 C9 91.5(5) . . ?
O1 N1 O2 123.9(10) . . ?
O1 N1 C1 118.3(9) . . ?
O2 N1 C1 117.8(9) . . ?
C2 C1 N1 119.6(9) . . ?
C2 C1 C6 122.0(9) . . ?
C6 C1 N1 118.4(9) . . ?
C1 C2 H2 120.2 . . ?
C1 C2 C3 119.5(9) . . ?
C3 C2 H2 120.2 . . ?
C2 C3 H3 119.8 . . ?
C2 C3 C4 120.3(10) . . ?
C4 C3 H3 119.8 . . ?
C3 C4 C7 122.8(9) . . ?
C5 C4 C3 117.9(9) . . ?
C5 C4 C7 119.3(9) . . ?
C4 C5 H5 119.0 . . ?
C6 C5 C4 122.0(9) . . ?
C6 C5 H5 119.0 . . ?
C1 C6 H6 120.9 . . ?
C5 C6 C1 118.3(10) . . ?
C5 C6 H6 120.9 . . ?
C4 C7 H7 115.6 . . ?
C8 C7 C4 128.7(9) . . ?
C8 C7 H7 115.6 . . ?
C7 C8 H8 117.4 . . ?
C7 C8 C9 125.3(9) . . ?
C9 C8 H8 117.4 . . ?
C8 C9 S1 120.6(7) . . ?
C10 C9 S1 110.3(7) . . ?
C10 C9 C8 129.1(9) . . ?
C9 C10 H10 123.5 . . ?
C9 C10 C11 113.1(9) . . ?
C11 C10 H10 123.5 . . ?
C10 C11 Br1 123.7(7) . . ?
C12 C11 Br1 123.1(7) . . ?
C12 C11 C10 113.1(9) . . ?
S1 C12 H12 124.0 . . ?
C11 C12 S1 111.9(8) . . ?
C11 C12 H12 124.0 . . ?

loop_
_geom_bond_atom_site_label_1
_geom_bond_atom_site_label_2
_geom_bond_distance
_geom_bond_site_symmetry_2
_geom_bond_publ_flag
Br1 C11 1.897(10) . ?
S1 C9 1.749(10) . ?
S1 C12 1.714(10) . ?
O1 N1 1.220(12) . ?
O2 N1 1.227(12) . ?
N1 C1 1.476(12) . ?
C1 C2 1.383(14) . ?
C1 C6 1.397(14) . ?
C2 H2 0.9500 . ?
C2 C3 1.387(13) . ?
C3 H3 0.9500 . ?
C3 C4 1.431(14) . ?
C4 C5 1.399(14) . ?
C4 C7 1.469(13) . ?
C5 H5 0.9500 . ?
C5 C6 1.387(13) . ?
C6 H6 0.9500 . ?
C7 H7 0.9500 . ?
C7 C8 1.339(14) . ?
C8 H8 0.9500 . ?
C8 C9 1.462(13) . ?
C9 C10 1.363(13) . ?
C10 H10 0.9500 . ?
C10 C11 1.414(13) . ?
C11 C12 1.352(14) . ?
C12 H12 0.9500 . ?

loop_
_geom_torsion_atom_site_label_1
_geom_torsion_atom_site_label_2
_geom_torsion_atom_site_label_3
_geom_torsion_atom_site_label_4
_geom_torsion
_geom_torsion_site_symmetry_1
_geom_torsion_site_symmetry_2
_geom_torsion_site_symmetry_3
_geom_torsion_site_symmetry_4
_geom_torsion_publ_flag
Br1 C11 C12 S1 178.7(5) . . . . ?
S1 C9 C10 C11 -2.5(10) . . . . ?
O1 N1 C1 C2 -178.6(10) . . . . ?
O1 N1 C1 C6 2.6(14) . . . . ?
O2 N1 C1 C2 1.8(14) . . . . ?
O2 N1 C1 C6 -176.9(9) . . . . ?
N1 C1 C2 C3 -178.5(9) . . . . ?
N1 C1 C6 C5 179.3(9) . . . . ?
C1 C2 C3 C4 0.2(15) . . . . ?
C2 C1 C6 C5 0.5(15) . . . . ?
C2 C3 C4 C5 -1.3(14) . . . . ?
C2 C3 C4 C7 178.9(9) . . . . ?
C3 C4 C5 C6 2.1(14) . . . . ?
C3 C4 C7 C8 2.5(16) . . . . ?
C4 C5 C6 C1 -1.7(15) . . . . ?
C4 C7 C8 C9 -178.3(9) . . . . ?
C5 C4 C7 C8 -177.3(10) . . . . ?
C6 C1 C2 C3 0.2(15) . . . . ?
C7 C4 C5 C6 -178.1(9) . . . . ?
C7 C8 C9 S1 1.1(13) . . . . ?
C7 C8 C9 C10 -179.3(10) . . . . ?
C8 C9 C10 C11 177.8(9) . . . . ?
C9 S1 C12 C11 0.0(8) . . . . ?
C9 C10 C11 Br1 -177.5(7) . . . . ?
C9 C10 C11 C12 2.7(12) . . . . ?
C10 C11 C12 S1 -1.5(11) . . . . ?
C12 S1 C9 C8 -178.9(8) . . . . ?
C12 S1 C9 C10 1.4(8) . . . . ?
